data_4513522
loop_
_publ_author_name
'Eppel, Sagi'
'Fridman, Natalia'
'Frey, Gitti'

_publ_section_title
;
 Amide-Templated Iodoplumbates: Extending Lead-Iodide Based Hybrid
 Semiconductors
;
_journal_issue 9
_journal_name_full 'Crystal Growth &amp; Design'
_journal_page_first 4363
_journal_paper_doi 10.1021/acs.cgd.5b00655
_journal_volume 15
_journal_year 2015
_chemical_formula_moiety 'I3 Pb, 2(C N2 O)'
_chemical_formula_sum 'C2 I3 N4 O2 Pb'
_chemical_formula_weight 699.96
_chemical_name_common Giti22
_chemical_name_systematic
; 
 ? 
;
_space_group_IT_number 2
_symmetry_cell_setting triclinic
_symmetry_space_group_name_Hall '-P 1'
_symmetry_space_group_name_H-M 'P -1'
_atom_sites_solution_hydrogens none
_atom_sites_solution_primary direct
_atom_sites_solution_secondary difmap
_audit_creation_method SHELXL-97
_cell_angle_alpha 71.462(3)
_cell_angle_beta 80.868(5)
_cell_angle_gamma 84.288(5)
_cell_formula_units_Z 2
_cell_length_a 4.6370(2)
_cell_length_b 11.1120(9)
_cell_length_c 13.4600(10)
_cell_measurement_reflns_used 1672
_cell_measurement_temperature 200(2)
_cell_measurement_theta_max 24.16
_cell_measurement_theta_min 1.94
_cell_volume 648.33(8)
_computing_cell_refinement 'DENZO HKL2000 (Otwinowski & Minor 1997)'
_computing_data_collection 'Collect (Nonius, 2006)'
_computing_data_reduction 'DENZO HKL2000 (Otwinowski & Minor 1997)'
_computing_molecular_graphics 'Mercury 3.2'
_computing_structure_refinement 'SHELXL-97 (Sheldrick, 1997)'
_computing_structure_solution 'SHELXS-97 (Sheldrick, 1990)'
_diffrn_ambient_temperature 200(2)
_diffrn_detector_area_resol_mean 95
_diffrn_measured_fraction_theta_full 0.999
_diffrn_measured_fraction_theta_max 0.999
_diffrn_measurement_device_type 'Nonius KappaCCD'
_diffrn_measurement_method 'phi- and omega-scans'
_diffrn_radiation_monochromator graphite
_diffrn_radiation_source 'fine-focus sealed tube'
_diffrn_radiation_type MoK\a
_diffrn_radiation_wavelength 0.71073
_diffrn_reflns_av_R_equivalents 0.0980
_diffrn_reflns_av_sigmaI/netI 0.0342
_diffrn_reflns_limit_h_max 5
_diffrn_reflns_limit_h_min 0
_diffrn_reflns_limit_k_max 12
_diffrn_reflns_limit_k_min -11
_diffrn_reflns_limit_l_max 15
_diffrn_reflns_limit_l_min -14
_diffrn_reflns_number 1880
_diffrn_reflns_theta_full 24.16
_diffrn_reflns_theta_max 24.16
_diffrn_reflns_theta_min 1.94
_diffrn_standards_decay_% none
_diffrn_standards_interval_count none
_diffrn_standards_interval_time none
_diffrn_standards_number none
_exptl_absorpt_coefficient_mu 20.131
_exptl_absorpt_correction_T_max 0.0622
_exptl_absorpt_correction_T_min 0.0319
_exptl_absorpt_correction_type multi-scan
_exptl_absorpt_process_details
;
'HKL Denzo and Scalepack (Otwinowski & Minor 1997)' 
;
_exptl_crystal_colour 'pale yellow'
_exptl_crystal_density_diffrn 3.585
_exptl_crystal_density_method 'not measured'
_exptl_crystal_description block
_exptl_crystal_F_000 594
_exptl_crystal_size_max 0.36
_exptl_crystal_size_mid 0.18
_exptl_crystal_size_min 0.15
_refine_diff_density_max 2.608
_refine_diff_density_min -3.637
_refine_diff_density_rms 0.580
_refine_ls_extinction_coef 0.0202(17)
_refine_ls_extinction_expression Fc^*^=kFc[1+0.001xFc^2^\l^3^/sin(2\q)]^-1/4^
_refine_ls_extinction_method SHELXL
_refine_ls_goodness_of_fit_ref 1.093
_refine_ls_hydrogen_treatment none
_refine_ls_matrix_type full
_refine_ls_number_parameters 110
_refine_ls_number_reflns 1880
_refine_ls_number_restraints 0
_refine_ls_restrained_S_all 1.093
_refine_ls_R_factor_all 0.0608
_refine_ls_R_factor_gt 0.0593
_refine_ls_shift/su_max 0.003
_refine_ls_shift/su_mean 0.000
_refine_ls_structure_factor_coef Fsqd
_refine_ls_weighting_details 'calc w=1/[\s^2^(Fo^2^)+(0.1249P)^2^+1.8788P] where P=(Fo^2^+2Fc^2^)/3'
_refine_ls_weighting_scheme calc
_refine_ls_wR_factor_gt 0.1543
_refine_ls_wR_factor_ref 0.1564
_reflns_number_gt 1799
_reflns_number_total 1880
_reflns_threshold_expression >2sigma(I)
_cod_data_source_file cg5b00655_si_003.cif
_cod_data_source_block Giti22
_cod_depositor_comments 'Adding full bibliography for 4513520--4513523.cif.'
_cod_database_code 4513522

loop_
_symmetry_equiv_pos_as_xyz
'x, y, z'
'-x, -y, -z'

loop_
_atom_site_label
_atom_site_type_symbol
_atom_site_fract_x
_atom_site_fract_y
_atom_site_fract_z
_atom_site_U_iso_or_equiv
_atom_site_adp_type
_atom_site_occupancy
_atom_site_symmetry_multiplicity
_atom_site_calc_flag
Pb1 Pb -0.18152(9) 0.39335(4) 0.39308(3) 0.0246(3) Uani 1 1 d
I1 I -0.71558(19) 0.61306(9) 0.34539(7) 0.0268(4) Uani 1 1 d
I2 I -0.6550(2) 0.18238(9) 0.44367(7) 0.0290(4) Uani 1 1 d
I3 I -0.05645(18) 0.40842(9) 0.16326(6) 0.0299(4) Uani 1 1 d
O1 O 0.5498(19) 0.8724(8) -0.0650(7) 0.031(2) Uani 1 1 d
N1 N 0.805(2) 0.7717(12) 0.0719(9) 0.035(3) Uani 1 1 d
N2 N 0.455(2) 0.6734(10) 0.0284(9) 0.030(3) Uani 1 1 d
C1 C 0.608(3) 0.7732(12) 0.0098(10) 0.023(3) Uani 1 1 d
O2 O -0.074(2) 0.0290(10) 0.8687(7) 0.037(2) Uani 1 1 d
N3 N 0.294(3) 0.1024(14) 0.7374(11) 0.045(3) Uani 1 1 d
N4 N -0.016(3) -0.0407(13) 0.7259(10) 0.048(3) Uani 1 1 d
C2 C 0.060(3) 0.0266(13) 0.7810(11) 0.027(3) Uani 1 1 d

loop_
_atom_site_aniso_label
_atom_site_aniso_U_11
_atom_site_aniso_U_22
_atom_site_aniso_U_33
_atom_site_aniso_U_23
_atom_site_aniso_U_13
_atom_site_aniso_U_12
Pb1 0.0256(5) 0.0281(5) 0.0202(5) -0.0069(3) -0.0042(3) -0.0009(3)
I1 0.0289(6) 0.0260(6) 0.0248(6) -0.0061(4) -0.0041(4) -0.0027(4)
I2 0.0314(6) 0.0257(6) 0.0287(6) -0.0050(4) -0.0078(4) -0.0008(4)
I3 0.0341(6) 0.0357(6) 0.0202(6) -0.0085(4) -0.0045(4) -0.0014(4)
O1 0.033(5) 0.022(5) 0.035(5) -0.003(4) -0.010(4) -0.002(4)
N1 0.026(6) 0.036(7) 0.042(7) -0.008(6) -0.004(5) -0.013(5)
N2 0.036(6) 0.023(6) 0.027(6) -0.005(5) -0.002(5) 0.005(5)
C1 0.022(6) 0.023(7) 0.019(6) -0.001(5) 0.004(5) -0.010(5)
O2 0.044(6) 0.048(6) 0.022(5) -0.017(4) 0.001(4) -0.006(5)
N3 0.038(7) 0.054(9) 0.037(7) -0.007(6) -0.003(6) -0.008(6)
N4 0.078(10) 0.036(8) 0.036(7) -0.014(6) -0.010(7) -0.013(7)
C2 0.037(8) 0.020(7) 0.027(7) -0.008(6) -0.011(6) -0.002(6)

loop_
_atom_type_symbol
_atom_type_description
_atom_type_scat_dispersion_real
_atom_type_scat_dispersion_imag
_atom_type_scat_source
Pb Pb -3.3944 10.1111 'International Tables Vol C Tables 4.2.6.8 and 6.1.1.4'
I I -0.4742 1.8119 'International Tables Vol C Tables 4.2.6.8 and 6.1.1.4'
O O 0.0106 0.0060 'International Tables Vol C Tables 4.2.6.8 and 6.1.1.4'
N N 0.0061 0.0033 'International Tables Vol C Tables 4.2.6.8 and 6.1.1.4'
C C 0.0033 0.0016 'International Tables Vol C Tables 4.2.6.8 and 6.1.1.4'

loop_
_geom_angle_atom_site_label_1
_geom_angle_atom_site_label_2
_geom_angle_atom_site_label_3
_geom_angle
_geom_angle_site_symmetry_1
_geom_angle_site_symmetry_3
I3 Pb1 I2 89.83(3) . 1_655
I3 Pb1 I2 92.74(3) . .
I2 Pb1 I2 92.48(3) 1_655 .
I3 Pb1 I1 88.43(3) . 1_655
I2 Pb1 I1 88.93(2) 1_655 1_655
I2 Pb1 I1 178.17(2) . 1_655
I3 Pb1 I1 91.28(2) . .
I2 Pb1 I1 178.51(2) 1_655 .
I2 Pb1 I1 88.46(2) . .
I1 Pb1 I1 90.10(2) 1_655 .
Pb1 I1 Pb1 90.10(2) 1_455 .
Pb1 I2 Pb1 92.48(3) 1_455 .
O1 C1 N2 118.1(12) . .
O1 C1 N1 121.7(11) . .
N2 C1 N1 120.1(12) . .
O2 C2 N4 123.8(14) . .
O2 C2 N3 118.5(13) . .
N4 C2 N3 117.7(14) . .

loop_
_geom_bond_atom_site_label_1
_geom_bond_atom_site_label_2
_geom_bond_distance
_geom_bond_site_symmetry_2
Pb1 I3 3.0089(10) .
Pb1 I2 3.2083(10) 1_655
Pb1 I2 3.2117(10) .
Pb1 I1 3.2640(10) 1_655
Pb1 I1 3.2878(10) .
I1 Pb1 3.2639(10) 1_455
I2 Pb1 3.2084(10) 1_455
O1 C1 1.274(16) .
N1 C1 1.329(18) .
N2 C1 1.310(17) .
O2 C2 1.251(17) .
N3 C2 1.377(19) .
N4 C2 1.311(18) .
